data_4315449
loop_
_publ_author_name
'Bradley E. Cowie'
'David J. H. Emslie'
'Hilary A. Jenkins'
'James F. Britten'

_publ_contact_author_address
;
Department of Chemistry
McMaster University
Hamilton
Ontario, Canada
;
_publ_contact_author_email emslied@mcmaster.ca
_publ_contact_author_fax 1(905)5259140
_publ_contact_author_name 'David Emslie'
_publ_contact_author_phone 1(905)5222509
_publ_section_title
;
 Diversity of Metal-Ligand Interactions in Halide (X = I, Br, Cl, F) and
 Halide-Free Ambiphilic Ligand Rhodium Complexes
;
_journal_name_full 'Inorganic Chemistry'
_journal_page_first 4060
_journal_page_last 4072
_journal_paper_doi 10.1021/ic902109p
_journal_volume 49
_journal_year 2010
_chemical_compound_source 'synthesis as described'
_chemical_formula_moiety 'C48 H48 B1 I1 O1 P1 Rh1 S1, C6 H14'
_chemical_formula_sum 'C54 H62 B I O P Rh S'
_chemical_formula_weight 1030.69
_chemical_name_common '[RhI(CO)(TXPB)]'
_chemical_name_systematic
;
 ?
;
_space_group_IT_number 14
_symmetry_cell_setting monoclinic
_symmetry_space_group_name_Hall '-P 2ybc'
_symmetry_space_group_name_H-M 'P 1 21/c 1'
_atom_sites_solution_hydrogens geom
_atom_sites_solution_primary direct
_atom_sites_solution_secondary difmap
_audit_conform_dict_location ftp://ftp.iucr.org/pub/cif_core.dic
_audit_conform_dict_name cif_core.dic
_audit_conform_dict_version 2.4
_audit_creation_date 2009-10-16
_audit_creation_method 'WinGX routine CIF_UPDATE'
_cell_angle_alpha 90
_cell_angle_beta 94.691(4)
_cell_angle_gamma 90
_cell_formula_units_Z 4
_cell_length_a 20.986(5)
_cell_length_b 10.931(2)
_cell_length_c 21.318(4)
_cell_measurement_reflns_used 1549
_cell_measurement_temperature 100(2)
_cell_measurement_theta_max 19.87
_cell_measurement_theta_min 2.34
_cell_measurement_wavelength 0.71073
_cell_volume 4873.9(17)
_computing_cell_refinement 'Bruker SMART'
_computing_data_collection 'Bruker SMART'
_computing_data_reduction 'Bruker SAINT'
_computing_molecular_graphics 'Ortep-3 for Windows (Farrugia, 1997)'
_computing_publication_material 'WinGX publication routines (Farrugia, 1999)'
_computing_structure_refinement 'SHELXL-97 (Sheldrick, 2008)'
_computing_structure_solution 'SUPERFLIP (Palatinus & Chapuis, 2007)'
_diffrn_ambient_temperature 100(2)
_diffrn_measured_fraction_theta_full 0.982
_diffrn_measured_fraction_theta_max 0.982
_diffrn_measurement_device_type 'CCD area detector'
_diffrn_measurement_method 'phi and omega scans'
_diffrn_radiation_monochromator graphite
_diffrn_radiation_probe x-ray
_diffrn_radiation_type MoK\a
_diffrn_radiation_wavelength 0.71073
_diffrn_reflns_av_R_equivalents 0.107
_diffrn_reflns_av_unetI/netI 0.1007
_diffrn_reflns_limit_h_max 25
_diffrn_reflns_limit_h_min -23
_diffrn_reflns_limit_k_max 10
_diffrn_reflns_limit_k_min -13
_diffrn_reflns_limit_l_max 22
_diffrn_reflns_limit_l_min -25
_diffrn_reflns_number 37759
_diffrn_reflns_theta_full 25.64
_diffrn_reflns_theta_max 25.64
_diffrn_reflns_theta_min 1.92
_exptl_absorpt_coefficient_mu 1.097
_exptl_absorpt_correction_T_max 0.9575
_exptl_absorpt_correction_T_min 0.8355
_exptl_absorpt_correction_type numerical
_exptl_absorpt_process_details SADABS
_exptl_crystal_colour orange
_exptl_crystal_density_diffrn 1.405
_exptl_crystal_density_method 'not measured'
_exptl_crystal_description chip
_exptl_crystal_F_000 2112
_exptl_crystal_size_max 0.17
_exptl_crystal_size_mid 0.103
_exptl_crystal_size_min 0.04
_platon_squeeze_details
;
;
_refine_diff_density_max 0.753
_refine_diff_density_min -0.64
_refine_diff_density_rms 0.132
_refine_ls_extinction_method none
_refine_ls_goodness_of_fit_ref 0.936
_refine_ls_hydrogen_treatment constr
_refine_ls_matrix_type full
_refine_ls_number_parameters 487
_refine_ls_number_reflns 9041
_refine_ls_number_restraints 0
_refine_ls_restrained_S_all 0.936
_refine_ls_R_factor_all 0.0807
_refine_ls_R_factor_gt 0.0486
_refine_ls_shift/su_max 0.001
_refine_ls_shift/su_mean 0
_refine_ls_structure_factor_coef Fsqd
_refine_ls_weighting_details 'calc w=1/[\s^2^(Fo^2^)+(0.0507P)^2^+0.0000P] where P=(Fo^2^+2Fc^2^)/3'
_refine_ls_weighting_scheme calc
_refine_ls_wR_factor_gt 0.1079
_refine_ls_wR_factor_ref 0.1184
_reflns_number_gt 6051
_reflns_number_total 9041
_reflns_threshold_expression >2\s(I)
_cod_data_source_file ic902109p_si_002_3.cif
_cod_data_source_block brad3
_cod_original_cell_volume 4873.7(18)
_cod_original_sg_symbol_H-M 'P 21/c'
_cod_original_formula_sum 'C54 H62 B1 I1 O1 P1 Rh1 S1'
_cod_database_code 4315449

loop_
_symmetry_equiv_pos_as_xyz
'x, y, z'
'-x, y+1/2, -z+1/2'
'-x, -y, -z'
'x, -y-1/2, z-1/2'

loop_
_atom_site_label
_atom_site_type_symbol
_atom_site_fract_x
_atom_site_fract_y
_atom_site_fract_z
_atom_site_U_iso_or_equiv
_atom_site_adp_type
_atom_site_occupancy
_atom_site_symmetry_multiplicity
_atom_site_calc_flag
_atom_site_refinement_flags
_atom_site_disorder_assembly
_atom_site_disorder_group
I1 I 0.747879(19) 0.78226(3) 0.241732(17) 0.02291(11) Uani 1 1 d . . .
Rh1 Rh 0.79533(2) 0.98021(4) 0.18945(2) 0.01840(12) Uani 1 1 d . . .
S1 S 0.80371(7) 0.86387(11) 0.10062(6) 0.0172(3) Uani 1 1 d . . .
P1 P 0.84958(7) 1.12327(12) 0.14218(7) 0.0176(3) Uani 1 1 d . . .
C21 C 0.5322(3) 0.6883(7) -0.0767(4) 0.057(2) Uani 1 1 d . . .
H21A H 0.5191 0.7078 -0.0348 0.086 Uiso 1 1 calc R . .
H21B H 0.4993 0.638 -0.0994 0.086 Uiso 1 1 calc R . .
H21C H 0.5378 0.7642 -0.1001 0.086 Uiso 1 1 calc R . .
C26 C 1.0243(3) 1.2846(6) 0.1896(3) 0.0312(15) Uani 1 1 d . . .
H26A H 1.0466 1.3565 0.1791 0.037 Uiso 1 1 calc R . .
C16 C 0.9367(3) 1.1685(5) -0.0879(3) 0.0230(13) Uani 1 1 d . . .
C18 C 1.0035(3) 1.1151(5) -0.0883(3) 0.0297(14) Uani 1 1 d . . .
H18A H 1.0274 1.16 -0.1185 0.045 Uiso 1 1 calc R . .
H18B H 1.0005 1.0287 -0.1004 0.045 Uiso 1 1 calc R . .
H18C H 1.0256 1.1222 -0.0461 0.045 Uiso 1 1 calc R . .
C2 C 0.9006(3) 1.0967(5) -0.0402(2) 0.0173(12) Uani 1 1 d . . .
C30 C 0.8153(3) 1.2749(5) 0.1322(3) 0.0257(13) Uani 1 1 d . . .
C1 C 0.8777(3) 0.9780(5) -0.0550(3) 0.0218(13) Uani 1 1 d . . .
H1A H 0.8836 0.9463 -0.0956 0.026 Uiso 1 1 calc R . .
C47 C 0.5471(3) 0.8376(6) 0.1911(3) 0.0370(17) Uani 1 1 d . . .
H47A H 0.5436 0.9241 0.1886 0.044 Uiso 1 1 calc R . .
C14 C 0.8669(3) 0.6807(5) 0.0061(3) 0.0265(14) Uani 1 1 d . . .
H14A H 0.8508 0.5981 -0.0037 0.04 Uiso 1 1 calc R . .
H14B H 0.8675 0.695 0.0515 0.04 Uiso 1 1 calc R . .
H14C H 0.9104 0.6886 -0.0071 0.04 Uiso 1 1 calc R . .
C15 C 0.8251(3) 0.7505(5) -0.1000(3) 0.0295(15) Uani 1 1 d . . .
H15A H 0.8092 0.6676 -0.1094 0.044 Uiso 1 1 calc R . .
H15B H 0.8693 0.7574 -0.1112 0.044 Uiso 1 1 calc R . .
H15C H 0.7983 0.8098 -0.1245 0.044 Uiso 1 1 calc R . .
C6 C 0.6320(3) 0.7343(5) 0.0301(3) 0.0241(13) Uani 1 1 d . . .
H6A H 0.5903 0.7223 0.0433 0.029 Uiso 1 1 calc R . .
O1 O 0.8184(3) 1.0845(5) 0.3174(2) 0.083(2) Uani 1 1 d . . .
C9 C 0.8225(3) 0.7765(5) -0.0296(3) 0.0208(12) Uani 1 1 d . . .
C4 C 0.8627(2) 1.0713(5) 0.0629(2) 0.0172(12) Uani 1 1 d . . .
C27 C 1.0532(3) 1.2029(6) 0.2309(3) 0.0321(15) Uani 1 1 d . . .
H27A H 1.0953 1.2183 0.2492 0.039 Uiso 1 1 calc R . .
C46 C 0.5021(3) 0.7717(6) 0.2215(3) 0.0457(19) Uani 1 1 d . . .
H46A H 0.4685 0.8135 0.2397 0.055 Uiso 1 1 calc R . .
C40 C 0.6475(3) 1.1792(6) 0.2048(3) 0.0380(17) Uani 1 1 d . . .
H40A H 0.646 1.2149 0.2453 0.046 Uiso 1 1 calc R . .
C37 C 0.6541(3) 1.0749(5) 0.0882(3) 0.0336(15) Uani 1 1 d . . .
H37A H 0.6578 1.0409 0.0477 0.04 Uiso 1 1 calc R . .
C11 C 0.8400(2) 0.9555(4) 0.0451(2) 0.0147(11) Uani 1 1 d . . .
C24 C 0.9295(3) 1.1584(4) 0.1781(2) 0.0188(12) Uani 1 1 d . . .
C29 C 0.9605(3) 1.0756(5) 0.2201(3) 0.0243(13) Uani 1 1 d . . .
H29A H 0.939 1.0029 0.2307 0.029 Uiso 1 1 calc R . .
C19 C 0.9019(3) 1.1593(5) -0.1536(2) 0.0293(15) Uani 1 1 d . . .
H19A H 0.8588 1.1937 -0.153 0.044 Uiso 1 1 calc R . .
H19B H 0.8989 1.0733 -0.1665 0.044 Uiso 1 1 calc R . .
H19C H 0.9257 1.2051 -0.1836 0.044 Uiso 1 1 calc R . .
C17 C 0.9417(3) 1.3048(5) -0.0697(3) 0.0343(16) Uani 1 1 d . . .
H17A H 0.8987 1.3395 -0.0692 0.051 Uiso 1 1 calc R . .
H17B H 0.9653 1.3487 -0.1005 0.051 Uiso 1 1 calc R . .
H17C H 0.9643 1.3127 -0.0279 0.051 Uiso 1 1 calc R . .
C42 C 0.5977(3) 0.7792(5) 0.1640(3) 0.0236(13) Uani 1 1 d . . .
C3 C 0.8942(3) 1.1393(5) 0.0198(2) 0.0183(12) Uani 1 1 d . . .
H3A H 0.9117 1.2167 0.0319 0.022 Uiso 1 1 calc R . .
C45 C 0.5060(3) 0.6457(6) 0.2252(3) 0.0428(18) Uani 1 1 d . . .
H45A H 0.4759 0.6005 0.2468 0.051 Uiso 1 1 calc R . .
C31 C 0.7903(3) 1.3210(5) 0.0744(3) 0.0283(14) Uani 1 1 d . . .
H31A H 0.7908 1.2728 0.0374 0.034 Uiso 1 1 calc R . .
C23 C 0.6164(4) 0.5873(8) -0.1336(3) 0.073(3) Uani 1 1 d . . .
H23A H 0.5826 0.5413 -0.1577 0.11 Uiso 1 1 calc R . .
H23B H 0.6554 0.5377 -0.1286 0.11 Uiso 1 1 calc R . .
H23C H 0.6251 0.663 -0.156 0.11 Uiso 1 1 calc R . .
C35 C 0.8138(3) 1.3467(5) 0.1855(3) 0.0276(14) Uani 1 1 d . . .
H35A H 0.8303 1.3152 0.225 0.033 Uiso 1 1 calc R . .
C13 C 0.7545(3) 0.7653(4) -0.0083(2) 0.0197(12) Uani 1 1 d . . .
C10 C 0.8474(3) 0.9059(5) -0.0143(2) 0.0173(12) Uani 1 1 d . . .
C5 C 0.6771(3) 0.7951(4) 0.0709(3) 0.0196(12) Uani 1 1 d . . .
C25 C 0.9622(3) 1.2638(5) 0.1625(3) 0.0250(13) Uani 1 1 d . . .
H25A H 0.9424 1.3213 0.1337 0.03 Uiso 1 1 calc R . .
C28 C 1.0213(3) 1.0967(6) 0.2465(3) 0.0353(16) Uani 1 1 d . . .
H28A H 1.0415 1.0394 0.2752 0.042 Uiso 1 1 calc R . .
C7 C 0.6452(3) 0.6901(5) -0.0293(3) 0.0272(14) Uani 1 1 d . . .
C39 C 0.6467(3) 1.2534(5) 0.1535(4) 0.0399(18) Uani 1 1 d . . .
H39A H 0.6445 1.3397 0.1579 0.048 Uiso 1 1 calc R . .
C12 C 0.7382(3) 0.8067(4) 0.0501(2) 0.0173(12) Uani 1 1 d . . .
C20 C 0.5953(3) 0.6180(6) -0.0702(3) 0.0348(16) Uani 1 1 d . . .
C8 C 0.7063(3) 0.7088(5) -0.0469(3) 0.0238(13) Uani 1 1 d . . .
H8A H 0.716 0.6819 -0.0874 0.029 Uiso 1 1 calc R . .
C44 C 0.5543(3) 0.5864(6) 0.1973(3) 0.0363(16) Uani 1 1 d . . .
H44A H 0.5567 0.4997 0.1986 0.044 Uiso 1 1 calc R . .
C41 C 0.6505(3) 1.0542(5) 0.1996(3) 0.0293(15) Uani 1 1 d . . .
H41A H 0.6503 1.0052 0.2364 0.035 Uiso 1 1 calc R . .
C43 C 0.5990(3) 0.6521(5) 0.1674(3) 0.0284(14) Uani 1 1 d . . .
H43A H 0.6318 0.6091 0.1485 0.034 Uiso 1 1 calc R . .
C38 C 0.6492(3) 1.2007(5) 0.0948(4) 0.0401(18) Uani 1 1 d . . .
H38A H 0.6476 1.2513 0.0585 0.048 Uiso 1 1 calc R . .
C36 C 0.6538(3) 0.9971(5) 0.1406(3) 0.0258(14) Uani 1 1 d . . .
C32 C 0.7644(3) 1.4389(5) 0.0716(3) 0.0353(16) Uani 1 1 d . . .
H32A H 0.7467 1.471 0.0326 0.042 Uiso 1 1 calc R . .
C34 C 0.7890(3) 1.4622(5) 0.1821(3) 0.0371(16) Uani 1 1 d . . .
H34A H 0.7885 1.5106 0.2191 0.045 Uiso 1 1 calc R . .
C22 C 0.5829(4) 0.4951(6) -0.0352(3) 0.051(2) Uani 1 1 d . . .
H22A H 0.5689 0.5133 0.0066 0.076 Uiso 1 1 calc R . .
H22B H 0.6224 0.447 -0.0307 0.076 Uiso 1 1 calc R . .
H22C H 0.5495 0.4483 -0.0595 0.076 Uiso 1 1 calc R . .
C48 C 0.8092(3) 1.0497(5) 0.2688(3) 0.0381(17) Uani 1 1 d . . .
B1 B 0.6490(3) 0.8548(6) 0.1303(3) 0.0248(15) Uani 1 1 d . . .
C33 C 0.7647(3) 1.5081(5) 0.1252(3) 0.0413(18) Uani 1 1 d . . .
H33A H 0.7478 1.5888 0.123 0.05 Uiso 1 1 calc R . .

loop_
_atom_site_aniso_label
_atom_site_aniso_U_11
_atom_site_aniso_U_22
_atom_site_aniso_U_33
_atom_site_aniso_U_23
_atom_site_aniso_U_13
_atom_site_aniso_U_12
I1 0.0281(2) 0.02029(19) 0.0205(2) 0.00103(15) 0.00294(16) -0.00369(16)
Rh1 0.0246(3) 0.0162(2) 0.0147(2) -0.00207(17) 0.00325(19) -0.00313(19)
S1 0.0192(8) 0.0169(6) 0.0154(7) -0.0025(5) 0.0019(6) -0.0020(5)
P1 0.0210(8) 0.0149(7) 0.0167(8) -0.0014(6) 0.0008(6) -0.0017(6)
C21 0.031(5) 0.068(5) 0.071(6) -0.026(4) -0.010(4) -0.009(4)
C26 0.031(4) 0.037(3) 0.027(4) -0.013(3) 0.012(3) -0.010(3)
C16 0.021(3) 0.032(3) 0.016(3) 0.004(2) 0.004(3) -0.002(3)
C18 0.024(4) 0.036(3) 0.031(4) 0.002(3) 0.009(3) 0.000(3)
C2 0.015(3) 0.023(3) 0.014(3) 0.003(2) 0.000(2) 0.002(2)
C30 0.021(3) 0.018(3) 0.040(4) 0.000(3) 0.010(3) 0.000(2)
C1 0.020(3) 0.031(3) 0.015(3) -0.002(2) -0.001(2) 0.003(3)
C47 0.036(4) 0.031(3) 0.045(4) -0.012(3) 0.014(3) -0.007(3)
C14 0.020(3) 0.025(3) 0.036(4) -0.009(3) 0.009(3) -0.005(2)
C15 0.032(4) 0.035(3) 0.023(3) -0.012(3) 0.011(3) -0.010(3)
C6 0.022(3) 0.025(3) 0.027(3) 0.002(3) 0.009(3) -0.003(2)
O1 0.158(7) 0.067(4) 0.026(3) -0.018(3) 0.020(4) -0.066(4)
C9 0.020(3) 0.022(3) 0.022(3) -0.005(2) 0.009(2) -0.002(2)
C4 0.011(3) 0.022(3) 0.018(3) 0.001(2) -0.003(2) 0.004(2)
C27 0.019(4) 0.045(4) 0.032(4) -0.018(3) -0.001(3) -0.004(3)
C46 0.037(4) 0.047(4) 0.058(5) -0.024(4) 0.034(4) -0.015(3)
C40 0.021(4) 0.034(4) 0.060(5) -0.023(3) 0.013(3) -0.003(3)
C37 0.026(4) 0.029(3) 0.046(4) 0.008(3) 0.001(3) 0.002(3)
C11 0.013(3) 0.019(3) 0.012(3) 0.002(2) 0.002(2) 0.002(2)
C24 0.019(3) 0.018(3) 0.019(3) -0.005(2) -0.001(2) -0.003(2)
C29 0.030(4) 0.021(3) 0.021(3) -0.001(2) 0.002(3) 0.001(3)
C19 0.038(4) 0.034(3) 0.016(3) 0.012(3) 0.002(3) 0.001(3)
C17 0.048(5) 0.028(3) 0.029(4) 0.004(3) 0.017(3) -0.005(3)
C42 0.027(4) 0.024(3) 0.019(3) -0.007(2) 0.000(3) -0.003(3)
C3 0.017(3) 0.019(3) 0.018(3) -0.001(2) -0.004(2) -0.002(2)
C45 0.040(5) 0.051(4) 0.041(4) -0.002(3) 0.020(4) -0.022(3)
C31 0.026(4) 0.022(3) 0.037(4) 0.002(3) 0.008(3) 0.002(3)
C23 0.058(6) 0.126(8) 0.038(5) -0.039(5) 0.012(4) -0.053(5)
C35 0.029(4) 0.024(3) 0.030(4) -0.007(3) 0.005(3) 0.002(3)
C13 0.023(3) 0.016(3) 0.020(3) -0.001(2) 0.001(3) -0.003(2)
C10 0.012(3) 0.024(3) 0.016(3) -0.001(2) 0.003(2) 0.001(2)
C5 0.018(3) 0.013(3) 0.027(3) 0.000(2) -0.001(3) -0.004(2)
C25 0.026(4) 0.025(3) 0.024(3) -0.012(2) 0.005(3) -0.005(3)
C28 0.033(4) 0.047(4) 0.025(4) -0.008(3) -0.009(3) 0.008(3)
C7 0.024(4) 0.033(3) 0.024(3) 0.005(3) 0.000(3) -0.009(3)
C39 0.028(4) 0.018(3) 0.074(5) 0.003(3) 0.003(4) 0.005(3)
C12 0.019(3) 0.015(3) 0.017(3) -0.001(2) 0.000(2) -0.002(2)
C20 0.024(4) 0.054(4) 0.026(4) -0.010(3) 0.000(3) -0.024(3)
C8 0.026(4) 0.034(3) 0.012(3) -0.006(2) 0.001(3) -0.006(3)
C44 0.037(4) 0.030(3) 0.042(4) 0.004(3) 0.006(3) -0.007(3)
C41 0.025(4) 0.029(3) 0.036(4) -0.007(3) 0.012(3) -0.002(3)
C43 0.027(4) 0.032(3) 0.027(3) 0.001(3) 0.007(3) -0.008(3)
C38 0.031(4) 0.026(3) 0.064(5) 0.018(3) 0.010(4) 0.002(3)
C36 0.015(3) 0.024(3) 0.039(4) 0.000(3) 0.006(3) -0.004(2)
C32 0.034(4) 0.030(3) 0.042(4) 0.021(3) 0.007(3) -0.002(3)
C34 0.048(5) 0.027(3) 0.037(4) -0.004(3) 0.004(3) 0.007(3)
C22 0.049(5) 0.050(5) 0.052(5) -0.014(4) -0.004(4) -0.025(4)
C48 0.055(5) 0.030(3) 0.030(4) -0.004(3) 0.010(3) -0.030(3)
B1 0.018(4) 0.032(4) 0.024(4) -0.003(3) -0.001(3) 0.000(3)
C33 0.040(4) 0.024(3) 0.063(5) 0.004(3) 0.019(4) 0.007(3)

loop_
_atom_type_symbol
_atom_type_number_in_cell
C 216
H 248
B 4
I 4
O 4
P 4
Rh 4
S 4

loop_
_geom_angle_atom_site_label_1
_geom_angle_atom_site_label_2
_geom_angle_atom_site_label_3
_geom_angle
_geom_angle_site_symmetry_1
_geom_angle_site_symmetry_3
_geom_angle_publ_flag
Rh1 I1 B1 73.96(12) . . ?
C48 Rh1 P1 94.40(18) . . ?
C48 Rh1 S1 163.8(2) . . ?
P1 Rh1 S1 86.52(5) . . ?
C48 Rh1 I1 89.30(17) . . ?
P1 Rh1 I1 169.58(4) . . ?
S1 Rh1 I1 87.23(4) . . ?
C48 Rh1 B1 123.8(2) . . ?
P1 Rh1 B1 125.36(12) . . ?
S1 Rh1 B1 67.11(12) . . ?
I1 Rh1 B1 59.06(11) . . ?
C11 S1 C12 98.4(2) . . ?
C11 S1 Rh1 107.69(17) . . ?
C12 S1 Rh1 125.59(18) . . ?
C11 S1 C9 57.55(19) . . ?
C12 S1 C9 58.9(2) . . ?
Rh1 S1 C9 164.84(11) . . ?
C30 P1 C4 105.3(3) . . ?
C30 P1 C24 101.5(3) . . ?
C4 P1 C24 104.5(2) . . ?
C30 P1 Rh1 118.90(19) . . ?
C4 P1 Rh1 108.80(17) . . ?
C24 P1 Rh1 116.41(18) . . ?
C20 C21 H21A 109.5 . . ?
C20 C21 H21B 109.5 . . ?
H21A C21 H21B 109.5 . . ?
C20 C21 H21C 109.5 . . ?
H21A C21 H21C 109.5 . . ?
H21B C21 H21C 109.5 . . ?
C27 C26 C25 120.7(6) . . ?
C27 C26 H26A 119.7 . . ?
C25 C26 H26A 119.7 . . ?
C18 C16 C19 110.0(5) . . ?
C18 C16 C2 108.2(4) . . ?
C19 C16 C2 110.5(5) . . ?
C18 C16 C17 109.2(5) . . ?
C19 C16 C17 108.2(5) . . ?
C2 C16 C17 110.8(4) . . ?
C16 C18 H18A 109.5 . . ?
C16 C18 H18B 109.5 . . ?
H18A C18 H18B 109.5 . . ?
C16 C18 H18C 109.5 . . ?
H18A C18 H18C 109.5 . . ?
H18B C18 H18C 109.5 . . ?
C3 C2 C1 117.5(5) . . ?
C3 C2 C16 122.2(5) . . ?
C1 C2 C16 120.0(5) . . ?
C35 C30 C31 119.2(5) . . ?
C35 C30 P1 117.2(5) . . ?
C31 C30 P1 123.5(4) . . ?
C10 C1 C2 123.8(5) . . ?
C10 C1 H1A 118.1 . . ?
C2 C1 H1A 118.1 . . ?
C46 C47 C42 121.5(6) . . ?
C46 C47 H47A 119.3 . . ?
C42 C47 H47A 119.3 . . ?
C9 C14 H14A 109.5 . . ?
C9 C14 H14B 109.5 . . ?
H14A C14 H14B 109.5 . . ?
C9 C14 H14C 109.5 . . ?
H14A C14 H14C 109.5 . . ?
H14B C14 H14C 109.5 . . ?
C9 C15 H15A 109.5 . . ?
C9 C15 H15B 109.5 . . ?
H15A C15 H15B 109.5 . . ?
C9 C15 H15C 109.5 . . ?
H15A C15 H15C 109.5 . . ?
H15B C15 H15C 109.5 . . ?
C5 C6 C7 123.4(5) . . ?
C5 C6 H6A 118.3 . . ?
C7 C6 H6A 118.3 . . ?
C10 C9 C15 109.9(4) . . ?
C10 C9 C13 108.7(4) . . ?
C15 C9 C13 112.4(5) . . ?
C10 C9 C14 109.7(4) . . ?
C15 C9 C14 106.6(4) . . ?
C13 C9 C14 109.6(4) . . ?
C10 C9 S1 65.0(3) . . ?
C15 C9 S1 170.2(4) . . ?
C13 C9 S1 63.6(3) . . ?
C14 C9 S1 83.2(3) . . ?
C3 C4 C11 118.4(5) . . ?
C3 C4 P1 124.2(4) . . ?
C11 C4 P1 117.4(4) . . ?
C26 C27 C28 120.2(6) . . ?
C26 C27 H27A 119.9 . . ?
C28 C27 H27A 119.9 . . ?
C45 C46 C47 120.3(6) . . ?
C45 C46 H46A 119.9 . . ?
C47 C46 H46A 119.9 . . ?
C39 C40 C41 121.7(6) . . ?
C39 C40 H40A 119.1 . . ?
C41 C40 H40A 119.1 . . ?
C38 C37 C36 121.0(6) . . ?
C38 C37 H37A 119.5 . . ?
C36 C37 H37A 119.5 . . ?
C4 C11 C10 122.5(5) . . ?
C4 C11 S1 119.2(4) . . ?
C10 C11 S1 118.2(4) . . ?
C25 C24 C29 118.4(5) . . ?
C25 C24 P1 121.8(4) . . ?
C29 C24 P1 119.7(4) . . ?
C28 C29 C24 121.6(6) . . ?
C28 C29 H29A 119.2 . . ?
C24 C29 H29A 119.2 . . ?
C16 C19 H19A 109.5 . . ?
C16 C19 H19B 109.5 . . ?
H19A C19 H19B 109.5 . . ?
C16 C19 H19C 109.5 . . ?
H19A C19 H19C 109.5 . . ?
H19B C19 H19C 109.5 . . ?
C16 C17 H17A 109.5 . . ?
C16 C17 H17B 109.5 . . ?
H17A C17 H17B 109.5 . . ?
C16 C17 H17C 109.5 . . ?
H17A C17 H17C 109.5 . . ?
H17B C17 H17C 109.5 . . ?
C43 C42 C47 116.4(5) . . ?
C43 C42 B1 122.4(5) . . ?
C47 C42 B1 121.2(5) . . ?
C2 C3 C4 121.3(5) . . ?
C2 C3 H3A 119.3 . . ?
C4 C3 H3A 119.3 . . ?
C44 C45 C46 119.1(6) . . ?
C44 C45 H45A 120.5 . . ?
C46 C45 H45A 120.5 . . ?
C30 C31 C32 119.2(6) . . ?
C30 C31 H31A 120.4 . . ?
C32 C31 H31A 120.4 . . ?
C20 C23 H23A 109.5 . . ?
C20 C23 H23B 109.5 . . ?
H23A C23 H23B 109.5 . . ?
C20 C23 H23C 109.5 . . ?
H23A C23 H23C 109.5 . . ?
H23B C23 H23C 109.5 . . ?
C34 C35 C30 121.1(6) . . ?
C34 C35 H35A 119.5 . . ?
C30 C35 H35A 119.5 . . ?
C12 C13 C8 116.8(5) . . ?
C12 C13 C9 122.6(5) . . ?
C8 C13 C9 120.5(5) . . ?
C1 C10 C11 116.4(5) . . ?
C1 C10 C9 124.4(5) . . ?
C11 C10 C9 119.2(4) . . ?
C12 C5 C6 115.9(5) . . ?
C12 C5 B1 129.0(5) . . ?
C6 C5 B1 114.6(5) . . ?
C24 C25 C26 119.7(6) . . ?
C24 C25 H25A 120.2 . . ?
C26 C25 H25A 120.2 . . ?
C29 C28 C27 119.4(6) . . ?
C29 C28 H28A 120.3 . . ?
C27 C28 H28A 120.3 . . ?
C8 C7 C6 116.8(5) . . ?
C8 C7 C20 122.1(5) . . ?
C6 C7 C20 121.0(5) . . ?
C40 C39 C38 118.7(6) . . ?
C40 C39 H39A 120.7 . . ?
C38 C39 H39A 120.7 . . ?
C13 C12 C5 123.6(5) . . ?
C13 C12 S1 114.7(4) . . ?
C5 C12 S1 121.4(4) . . ?
C23 C20 C21 110.5(6) . . ?
C23 C20 C7 113.0(5) . . ?
C21 C20 C7 109.9(5) . . ?
C23 C20 C22 108.2(6) . . ?
C21 C20 C22 107.3(6) . . ?
C7 C20 C22 107.6(5) . . ?
C7 C8 C13 123.4(5) . . ?
C7 C8 H8A 118.3 . . ?
C13 C8 H8A 118.3 . . ?
C45 C44 C43 120.5(6) . . ?
C45 C44 H44A 119.8 . . ?
C43 C44 H44A 119.8 . . ?
C40 C41 C36 121.2(6) . . ?
C40 C41 H41A 119.4 . . ?
C36 C41 H41A 119.4 . . ?
C44 C43 C42 122.2(6) . . ?
C44 C43 H43A 118.9 . . ?
C42 C43 H43A 118.9 . . ?
C39 C38 C37 120.9(6) . . ?
C39 C38 H38A 119.5 . . ?
C37 C38 H38A 119.5 . . ?
C37 C36 C41 116.4(5) . . ?
C37 C36 B1 119.6(5) . . ?
C41 C36 B1 123.6(5) . . ?
C33 C32 C31 119.9(6) . . ?
C33 C32 H32A 120.1 . . ?
C31 C32 H32A 120.1 . . ?
C35 C34 C33 119.8(6) . . ?
C35 C34 H34A 120.1 . . ?
C33 C34 H34A 120.1 . . ?
C20 C22 H22A 109.5 . . ?
C20 C22 H22B 109.5 . . ?
H22A C22 H22B 109.5 . . ?
C20 C22 H22C 109.5 . . ?
H22A C22 H22C 109.5 . . ?
H22B C22 H22C 109.5 . . ?
O1 C48 Rh1 175.8(7) . . ?
C36 B1 C42 119.5(5) . . ?
C36 B1 C5 119.7(5) . . ?
C42 B1 C5 117.6(5) . . ?
C36 B1 I1 96.6(4) . . ?
C42 B1 I1 87.5(3) . . ?
C5 B1 I1 103.7(4) . . ?
C36 B1 Rh1 61.2(3) . . ?
C42 B1 Rh1 130.7(4) . . ?
C5 B1 Rh1 94.4(3) . . ?
I1 B1 Rh1 46.98(10) . . ?
C32 C33 C34 120.8(6) . . ?
C32 C33 H33A 119.6 . . ?
C34 C33 H33A 119.6 . . ?

loop_
_geom_bond_atom_site_label_1
_geom_bond_atom_site_label_2
_geom_bond_distance
_geom_bond_site_symmetry_2
_geom_bond_publ_flag
I1 Rh1 2.6640(7) . ?
I1 B1 3.125(7) . ?
Rh1 C48 1.855(7) . ?
Rh1 P1 2.2237(14) . ?
Rh1 S1 2.2997(14) . ?
Rh1 B1 3.502(7) . ?
S1 C11 1.769(5) . ?
S1 C12 1.788(5) . ?
S1 C9 2.992(5) . ?
P1 C30 1.813(5) . ?
P1 C4 1.825(5) . ?
P1 C24 1.827(6) . ?
C21 C20 1.527(10) . ?
C21 H21A 0.98 . ?
C21 H21B 0.98 . ?
C21 H21C 0.98 . ?
C26 C27 1.362(9) . ?
C26 C25 1.401(8) . ?
C26 H26A 0.95 . ?
C16 C18 1.519(8) . ?
C16 C19 1.530(8) . ?
C16 C2 1.533(7) . ?
C16 C17 1.540(7) . ?
C18 H18A 0.98 . ?
C18 H18B 0.98 . ?
C18 H18C 0.98 . ?
C2 C3 1.377(7) . ?
C2 C1 1.411(7) . ?
C30 C35 1.383(8) . ?
C30 C31 1.392(8) . ?
C1 C10 1.365(7) . ?
C1 H1A 0.95 . ?
C47 C46 1.389(8) . ?
C47 C42 1.402(8) . ?
C47 H47A 0.95 . ?
C14 C9 1.559(8) . ?
C14 H14A 0.98 . ?
C14 H14B 0.98 . ?
C14 H14C 0.98 . ?
C15 C9 1.534(7) . ?
C15 H15A 0.98 . ?
C15 H15B 0.98 . ?
C15 H15C 0.98 . ?
C6 C5 1.401(7) . ?
C6 C7 1.405(8) . ?
C6 H6A 0.95 . ?
O1 C48 1.106(7) . ?
C9 C10 1.534(7) . ?
C9 C13 1.537(7) . ?
C4 C3 1.391(7) . ?
C4 C11 1.395(7) . ?
C27 C28 1.393(9) . ?
C27 H27A 0.95 . ?
C46 C45 1.382(9) . ?
C46 H46A 0.95 . ?
C40 C39 1.361(9) . ?
C40 C41 1.373(8) . ?
C40 H40A 0.95 . ?
C37 C38 1.386(8) . ?
C37 C36 1.404(8) . ?
C37 H37A 0.95 . ?
C11 C10 1.398(7) . ?
C24 C25 1.394(7) . ?
C24 C29 1.396(7) . ?
C29 C28 1.372(8) . ?
C29 H29A 0.95 . ?
C19 H19A 0.98 . ?
C19 H19B 0.98 . ?
C19 H19C 0.98 . ?
C17 H17A 0.98 . ?
C17 H17B 0.98 . ?
C17 H17C 0.98 . ?
C42 C43 1.392(7) . ?
C42 B1 1.576(9) . ?
C3 H3A 0.95 . ?
C45 C44 1.378(9) . ?
C45 H45A 0.95 . ?
C31 C32 1.398(8) . ?
C31 H31A 0.95 . ?
C23 C20 1.494(9) . ?
C23 H23A 0.98 . ?
C23 H23B 0.98 . ?
C23 H23C 0.98 . ?
C35 C34 1.365(8) . ?
C35 H35A 0.95 . ?
C13 C12 1.394(7) . ?
C13 C8 1.395(7) . ?
C5 C12 1.396(7) . ?
C5 B1 1.580(8) . ?
C25 H25A 0.95 . ?
C28 H28A 0.95 . ?
C7 C8 1.380(8) . ?
C7 C20 1.527(8) . ?
C39 C38 1.382(9) . ?
C39 H39A 0.95 . ?
C20 C22 1.569(9) . ?
C8 H8A 0.95 . ?
C44 C43 1.378(8) . ?
C44 H44A 0.95 . ?
C41 C36 1.411(8) . ?
C41 H41A 0.95 . ?
C43 H43A 0.95 . ?
C38 H38A 0.95 . ?
C36 B1 1.573(8) . ?
C32 C33 1.370(9) . ?
C32 H32A 0.95 . ?
C34 C33 1.372(9) . ?
C34 H34A 0.95 . ?
C22 H22A 0.98 . ?
C22 H22B 0.98 . ?
C22 H22C 0.98 . ?
C33 H33A 0.95 . ?

loop_
_geom_torsion_atom_site_label_1
_geom_torsion_atom_site_label_2
_geom_torsion_atom_site_label_3
_geom_torsion_atom_site_label_4
_geom_torsion
_geom_torsion_site_symmetry_1
_geom_torsion_site_symmetry_2
_geom_torsion_site_symmetry_3
_geom_torsion_site_symmetry_4
_geom_torsion_publ_flag
B1 I1 Rh1 C48 131.0(3) . . . . ?
B1 I1 Rh1 P1 -118.0(3) . . . . ?
B1 I1 Rh1 S1 -64.85(13) . . . . ?
C48 Rh1 S1 C11 -99.1(7) . . . . ?
P1 Rh1 S1 C11 -5.29(19) . . . . ?
I1 Rh1 S1 C11 -176.94(18) . . . . ?
B1 Rh1 S1 C11 125.6(2) . . . . ?
C48 Rh1 S1 C12 146.3(7) . . . . ?
P1 Rh1 S1 C12 -119.9(2) . . . . ?
I1 Rh1 S1 C12 68.4(2) . . . . ?
B1 Rh1 S1 C12 11.0(2) . . . . ?
C48 Rh1 S1 C9 -111.5(8) . . . . ?
P1 Rh1 S1 C9 -17.7(5) . . . . ?
I1 Rh1 S1 C9 170.6(5) . . . . ?
B1 Rh1 S1 C9 113.2(5) . . . . ?
C48 Rh1 P1 C30 -71.8(3) . . . . ?
S1 Rh1 P1 C30 124.5(2) . . . . ?
I1 Rh1 P1 C30 177.7(3) . . . . ?
B1 Rh1 P1 C30 65.9(3) . . . . ?
C48 Rh1 P1 C4 167.8(3) . . . . ?
S1 Rh1 P1 C4 4.04(18) . . . . ?
I1 Rh1 P1 C4 57.3(3) . . . . ?
B1 Rh1 P1 C4 -54.6(2) . . . . ?
C48 Rh1 P1 C24 50.1(3) . . . . ?
S1 Rh1 P1 C24 -113.64(19) . . . . ?
I1 Rh1 P1 C24 -60.4(3) . . . . ?
B1 Rh1 P1 C24 -172.2(2) . . . . ?
C18 C16 C2 C3 99.1(6) . . . . ?
C19 C16 C2 C3 -140.4(5) . . . . ?
C17 C16 C2 C3 -20.6(7) . . . . ?
C18 C16 C2 C1 -74.9(6) . . . . ?
C19 C16 C2 C1 45.5(7) . . . . ?
C17 C16 C2 C1 165.4(5) . . . . ?
C4 P1 C30 C35 -165.9(4) . . . . ?
C24 P1 C30 C35 -57.2(5) . . . . ?
Rh1 P1 C30 C35 72.0(5) . . . . ?
C4 P1 C30 C31 14.8(6) . . . . ?
C24 P1 C30 C31 123.5(5) . . . . ?
Rh1 P1 C30 C31 -107.4(5) . . . . ?
C3 C2 C1 C10 2.9(8) . . . . ?
C16 C2 C1 C10 177.2(5) . . . . ?
C11 S1 C9 C10 0.8(3) . . . . ?
C12 S1 C9 C10 126.7(4) . . . . ?
Rh1 S1 C9 C10 14.9(7) . . . . ?
C11 S1 C9 C13 -127.9(4) . . . . ?
C12 S1 C9 C13 -2.0(3) . . . . ?
Rh1 S1 C9 C13 -113.8(5) . . . . ?
C11 S1 C9 C14 116.3(4) . . . . ?
C12 S1 C9 C14 -117.8(4) . . . . ?
Rh1 S1 C9 C14 130.3(4) . . . . ?
C30 P1 C4 C3 50.4(5) . . . . ?
C24 P1 C4 C3 -56.1(5) . . . . ?
Rh1 P1 C4 C3 178.9(4) . . . . ?
C30 P1 C4 C11 -130.2(4) . . . . ?
C24 P1 C4 C11 123.3(4) . . . . ?
Rh1 P1 C4 C11 -1.7(4) . . . . ?
C25 C26 C27 C28 0.4(9) . . . . ?
C42 C47 C46 C45 -0.5(11) . . . . ?
C3 C4 C11 C10 -0.4(8) . . . . ?
P1 C4 C11 C10 -179.8(4) . . . . ?
C3 C4 C11 S1 176.5(4) . . . . ?
P1 C4 C11 S1 -3.0(6) . . . . ?
C12 S1 C11 C4 137.7(4) . . . . ?
Rh1 S1 C11 C4 6.0(5) . . . . ?
C9 S1 C11 C4 -177.8(5) . . . . ?
C12 S1 C11 C10 -45.4(5) . . . . ?
Rh1 S1 C11 C10 -177.0(4) . . . . ?
C9 S1 C11 C10 -0.9(4) . . . . ?
C30 P1 C24 C25 -34.0(5) . . . . ?
C4 P1 C24 C25 75.3(5) . . . . ?
Rh1 P1 C24 C25 -164.7(4) . . . . ?
C30 P1 C24 C29 148.9(4) . . . . ?
C4 P1 C24 C29 -101.7(5) . . . . ?
Rh1 P1 C24 C29 18.3(5) . . . . ?
C25 C24 C29 C28 0.8(8) . . . . ?
P1 C24 C29 C28 177.9(4) . . . . ?
C46 C47 C42 C43 2.1(9) . . . . ?
C46 C47 C42 B1 -179.3(6) . . . . ?
C1 C2 C3 C4 -4.1(8) . . . . ?
C16 C2 C3 C4 -178.3(5) . . . . ?
C11 C4 C3 C2 3.0(8) . . . . ?
P1 C4 C3 C2 -177.7(4) . . . . ?
C47 C46 C45 C44 -1.5(11) . . . . ?
C35 C30 C31 C32 0.2(9) . . . . ?
P1 C30 C31 C32 179.5(4) . . . . ?
C31 C30 C35 C34 -0.8(9) . . . . ?
P1 C30 C35 C34 179.8(5) . . . . ?
C10 C9 C13 C12 -45.7(6) . . . . ?
C15 C9 C13 C12 -167.6(5) . . . . ?
C14 C9 C13 C12 74.1(6) . . . . ?
S1 C9 C13 C12 2.6(4) . . . . ?
C10 C9 C13 C8 136.2(5) . . . . ?
C15 C9 C13 C8 14.3(7) . . . . ?
C14 C9 C13 C8 -104.0(6) . . . . ?
S1 C9 C13 C8 -175.5(5) . . . . ?
C2 C1 C10 C11 -0.4(8) . . . . ?
C2 C1 C10 C9 -179.7(5) . . . . ?
C4 C11 C10 C1 -0.9(8) . . . . ?
S1 C11 C10 C1 -177.7(4) . . . . ?
C4 C11 C10 C9 178.5(5) . . . . ?
S1 C11 C10 C9 1.6(7) . . . . ?
C15 C9 C10 C1 -10.7(7) . . . . ?
C13 C9 C10 C1 -134.1(5) . . . . ?
C14 C9 C10 C1 106.2(6) . . . . ?
S1 C9 C10 C1 178.4(6) . . . . ?
C15 C9 C10 C11 170.0(5) . . . . ?
C13 C9 C10 C11 46.6(6) . . . . ?
C14 C9 C10 C11 -73.1(6) . . . . ?
S1 C9 C10 C11 -0.9(4) . . . . ?
C7 C6 C5 C12 -2.0(8) . . . . ?
C7 C6 C5 B1 170.9(5) . . . . ?
C29 C24 C25 C26 -0.6(8) . . . . ?
P1 C24 C25 C26 -177.7(4) . . . . ?
C27 C26 C25 C24 0.1(8) . . . . ?
C24 C29 C28 C27 -0.3(9) . . . . ?
C26 C27 C28 C29 -0.3(9) . . . . ?
C5 C6 C7 C8 0.2(8) . . . . ?
C5 C6 C7 C20 176.4(5) . . . . ?
C41 C40 C39 C38 -0.3(10) . . . . ?
C8 C13 C12 C5 -0.4(8) . . . . ?
C9 C13 C12 C5 -178.6(5) . . . . ?
C8 C13 C12 S1 173.9(4) . . . . ?
C9 C13 C12 S1 -4.3(6) . . . . ?
C6 C5 C12 C13 2.2(7) . . . . ?
B1 C5 C12 C13 -169.5(5) . . . . ?
C6 C5 C12 S1 -171.7(4) . . . . ?
B1 C5 C12 S1 16.6(8) . . . . ?
C11 S1 C12 C13 45.9(4) . . . . ?
Rh1 S1 C12 C13 164.8(3) . . . . ?
C9 S1 C12 C13 2.2(3) . . . . ?
C11 S1 C12 C5 -139.7(4) . . . . ?
Rh1 S1 C12 C5 -20.8(5) . . . . ?
C9 S1 C12 C5 176.6(5) . . . . ?
C8 C7 C20 C23 -8.4(9) . . . . ?
C6 C7 C20 C23 175.5(6) . . . . ?
C8 C7 C20 C21 -132.4(6) . . . . ?
C6 C7 C20 C21 51.5(8) . . . . ?
C8 C7 C20 C22 111.0(6) . . . . ?
C6 C7 C20 C22 -65.0(7) . . . . ?
C6 C7 C8 C13 1.8(8) . . . . ?
C20 C7 C8 C13 -174.4(5) . . . . ?
C12 C13 C8 C7 -1.7(8) . . . . ?
C9 C13 C8 C7 176.5(5) . . . . ?
C46 C45 C44 C43 1.7(10) . . . . ?
C39 C40 C41 C36 0.9(10) . . . . ?
C45 C44 C43 C42 0.0(10) . . . . ?
C47 C42 C43 C44 -1.9(9) . . . . ?
B1 C42 C43 C44 179.6(6) . . . . ?
C40 C39 C38 C37 -1.6(10) . . . . ?
C36 C37 C38 C39 2.9(10) . . . . ?
C38 C37 C36 C41 -2.1(9) . . . . ?
C38 C37 C36 B1 170.8(6) . . . . ?
C40 C41 C36 C37 0.3(9) . . . . ?
C40 C41 C36 B1 -172.4(6) . . . . ?
C30 C31 C32 C33 0.8(9) . . . . ?
C30 C35 C34 C33 0.4(10) . . . . ?
C37 C36 B1 C42 -129.8(6) . . . . ?
C41 C36 B1 C42 42.6(8) . . . . ?
C37 C36 B1 C5 29.5(8) . . . . ?
C41 C36 B1 C5 -158.1(6) . . . . ?
C37 C36 B1 I1 139.3(5) . . . . ?
C41 C36 B1 I1 -48.3(6) . . . . ?
C37 C36 B1 Rh1 107.2(5) . . . . ?
C41 C36 B1 Rh1 -80.4(5) . . . . ?
C43 C42 B1 C36 -166.9(6) . . . . ?
C47 C42 B1 C36 14.6(9) . . . . ?
C43 C42 B1 C5 33.4(8) . . . . ?
C47 C42 B1 C5 -145.1(6) . . . . ?
C43 C42 B1 I1 -70.8(5) . . . . ?
C47 C42 B1 I1 110.8(5) . . . . ?
C43 C42 B1 Rh1 -90.9(6) . . . . ?
C47 C42 B1 Rh1 90.6(7) . . . . ?
C12 C5 B1 C36 52.9(8) . . . . ?
C6 C5 B1 C36 -118.9(6) . . . . ?
C12 C5 B1 C42 -147.4(5) . . . . ?
C6 C5 B1 C42 40.8(7) . . . . ?
C12 C5 B1 I1 -53.1(6) . . . . ?
C6 C5 B1 I1 135.2(4) . . . . ?
C12 C5 B1 Rh1 -6.3(6) . . . . ?
C6 C5 B1 Rh1 -178.1(4) . . . . ?
Rh1 I1 B1 C36 -39.6(3) . . . . ?
Rh1 I1 B1 C42 -159.1(3) . . . . ?
Rh1 I1 B1 C5 83.1(3) . . . . ?
C48 Rh1 B1 C36 68.5(4) . . . . ?
P1 Rh1 B1 C36 -57.6(4) . . . . ?
S1 Rh1 B1 C36 -125.2(4) . . . . ?
I1 Rh1 B1 C36 133.7(4) . . . . ?
C48 Rh1 B1 C42 -37.2(6) . . . . ?
P1 Rh1 B1 C42 -163.2(4) . . . . ?
S1 Rh1 B1 C42 129.2(5) . . . . ?
I1 Rh1 B1 C42 28.1(4) . . . . ?
C48 Rh1 B1 C5 -169.9(4) . . . . ?
P1 Rh1 B1 C5 64.1(3) . . . . ?
S1 Rh1 B1 C5 -3.6(3) . . . . ?
I1 Rh1 B1 C5 -104.6(3) . . . . ?
C48 Rh1 B1 I1 -65.3(3) . . . . ?
P1 Rh1 B1 I1 168.71(5) . . . . ?
S1 Rh1 B1 I1 101.07(9) . . . . ?
C31 C32 C33 C34 -1.3(10) . . . . ?
C35 C34 C33 C32 0.6(10) . . . . ?

loop_
_platon_squeeze_void_nr
_platon_squeeze_void_average_x
_platon_squeeze_void_average_y
_platon_squeeze_void_average_z
_platon_squeeze_void_volume
_platon_squeeze_void_count_electrons
_platon_squeeze_void_content
1 0.500 0.000 0.000 414 130 ' '
2 0.991 0.041 0.561 16 3 ' '
3 0.500 0.500 0.500 414 130 ' '
4 -0.009 0.459 0.061 16 3 ' '
5 0.009 0.541 0.939 16 3 ' '
6 1.009 0.959 0.439 16 3 ' '
